data_7033659
loop_
_publ_author_name
'Dang, Jeremy D.'
'Fulford, Mabel V.'
'Kamino, Brett A.'
'Paton, Andrew S.'
'Bender, Timothy P.'

_publ_section_title
;
 Process for the synthesis of symmetric and unsymmetric oxygen bridged
 dimers of boron subphthalocyanines (\m-oxo-(BsubPc)2s).
;
_journal_issue 9
_journal_name_full 'Dalton transactions (Cambridge, England : 2003)'
_journal_page_first 4280
_journal_page_last 4288
_journal_paper_doi 10.1039/c4dt02624a
_journal_volume 44
_journal_year 2015
_chemical_formula_moiety 'C48 H12 B2 F12 N12 O, C7 H16'
_chemical_formula_sum 'C55 H28 B2 F12 N12 O'
_chemical_formula_weight 1122.51
_chemical_name_systematic
; 
 ? 
;
_space_group_crystal_system monoclinic
_space_group_IT_number 14
_space_group_name_Hall '-P 2ybc'
_space_group_name_H-M_alt 'P 1 21/c 1'
_symmetry_space_group_name_Hall '-P 2ybc'
_symmetry_space_group_name_H-M 'P 1 21/c 1'
_atom_sites_solution_hydrogens geom
_audit_creation_method SHELXL-2013
_audit_update_record
;
2014-08-07 deposited with the CCDC.
2015-01-15 downloaded from the CCDC.
;
_cell_angle_alpha 90
_cell_angle_beta 99.163(2)
_cell_angle_gamma 90
_cell_formula_units_Z 4
_cell_length_a 11.5201(4)
_cell_length_b 18.9039(7)
_cell_length_c 22.5091(9)
_cell_measurement_reflns_used 5191
_cell_measurement_temperature 147(2)
_cell_measurement_theta_max 65.73
_cell_measurement_theta_min 3.07
_cell_volume 4839.4(3)
_computing_cell_refinement APEX2
_computing_data_collection 'APEX2 (Bruker, 2007)'
_computing_data_reduction 'SAINT (Bruker, 2007)'
_computing_molecular_graphics 'PLATON (Spek, 2009)'
_computing_publication_material 'SHELXTL (Sheldrick, 2008)'
_computing_structure_refinement 'SHELXL-2013 (Sheldrick, 2013)'
_computing_structure_solution 'SHELXS-97 (Sheldrick, 2008)'
_diffrn_ambient_temperature 147(2)
_diffrn_measured_fraction_theta_full 0.954
_diffrn_measured_fraction_theta_max 0.975
_diffrn_measurement_device_type 'Bruker Kappa APEX-DUO CCD'
_diffrn_measurement_method '\f and \w scans'
_diffrn_radiation_type CuK\a
_diffrn_radiation_wavelength 1.54178
_diffrn_reflns_av_R_equivalents 0.0562
_diffrn_reflns_av_unetI/netI 0.0466
_diffrn_reflns_Laue_measured_fraction_full 0.954
_diffrn_reflns_Laue_measured_fraction_max 0.975
_diffrn_reflns_limit_h_max 13
_diffrn_reflns_limit_h_min -13
_diffrn_reflns_limit_k_max 22
_diffrn_reflns_limit_k_min -19
_diffrn_reflns_limit_l_max 26
_diffrn_reflns_limit_l_min -26
_diffrn_reflns_number 32959
_diffrn_reflns_point_group_measured_fraction_full 0.954
_diffrn_reflns_point_group_measured_fraction_max 0.975
_diffrn_reflns_theta_full 67.679
_diffrn_reflns_theta_max 66.755
_diffrn_reflns_theta_min 3.069
_diffrn_source 'Bruker ImuS with multi-layer optics'
_exptl_absorpt_coefficient_mu 1.108
_exptl_absorpt_correction_T_max 0.7528
_exptl_absorpt_correction_T_min 0.6549
_exptl_absorpt_correction_type multi-scan
_exptl_absorpt_process_details 'SADABS (Sheldrick, 1996)'
_exptl_crystal_colour purple
_exptl_crystal_density_diffrn 1.541
_exptl_crystal_description needle
_exptl_crystal_F_000 2272
_exptl_crystal_recrystallization_method 'vapor diffusion of heptane into dichloromethane solution'
_exptl_crystal_size_max 0.160
_exptl_crystal_size_mid 0.040
_exptl_crystal_size_min 0.015
_refine_diff_density_max 0.998
_refine_diff_density_min -0.665
_refine_diff_density_rms 0.065
_refine_ls_extinction_method none
_refine_ls_goodness_of_fit_ref 1.029
_refine_ls_hydrogen_treatment constr
_refine_ls_matrix_type full
_refine_ls_number_parameters 739
_refine_ls_number_reflns 8365
_refine_ls_number_restraints 17
_refine_ls_restrained_S_all 1.049
_refine_ls_R_factor_all 0.0760
_refine_ls_R_factor_gt 0.0539
_refine_ls_shift/su_max 0.003
_refine_ls_shift/su_mean 0.000
_refine_ls_structure_factor_coef Fsqd
_refine_ls_weighting_details 'w=1/[\s^2^(Fo^2^)+(0.0775P)^2^+4.9410P] where P=(Fo^2^+2Fc^2^)/3'
_refine_ls_weighting_scheme calc
_refine_ls_wR_factor_gt 0.1395
_refine_ls_wR_factor_ref 0.1544
_reflns_Friedel_coverage 0.000
_reflns_number_gt 6255
_reflns_number_total 8365
_reflns_threshold_expression 'I > 2\s(I)'
_cod_data_source_file c4dt02624a2.cif
_cod_data_source_block d13166
_cod_depositor_comments 'Adding full bibliography for 7033658--7033659.cif.'
_cod_database_code 7033659
_shelx_space_group_comment
; 
The symmetry employed for this shelxl refinement is uniquely defined 
by the following loop, which should always be used as a source of 
symmetry information in preference to the above space-group names. 
They are only intended as comments. 
;
_shelx_estimated_absorpt_t_min 0.843
_shelx_estimated_absorpt_t_max 0.984
_shelxl_version_number 2013-3

loop_
_space_group_symop_operation_xyz
'x, y, z'
'-x, y+1/2, -z+1/2'
'-x, -y, -z'
'x, -y-1/2, z-1/2'

loop_
_atom_site_label
_atom_site_type_symbol
_atom_site_fract_x
_atom_site_fract_y
_atom_site_fract_z
_atom_site_U_iso_or_equiv
_atom_site_adp_type
_atom_site_occupancy
_atom_site_site_symmetry_order
_atom_site_calc_flag
_atom_site_refinement_flags_posn
_atom_site_refinement_flags_adp
F1 F 0.63824(16) 0.59894(9) 0.03874(8) 0.0377(4) Uani 1 1 d . .
F2 F 0.42388(18) 0.65369(10) -0.00391(9) 0.0459(5) Uani 1 1 d . .
F3 F 0.22953(16) 0.60069(11) 0.03025(9) 0.0472(5) Uani 1 1 d . .
F4 F 0.23747(15) 0.48203(11) 0.09824(9) 0.0416(5) Uani 1 1 d . .
F5 F 0.22422(14) 0.23367(10) 0.13753(8) 0.0353(4) Uani 1 1 d . .
F6 F 0.19749(14) 0.09876(10) 0.09715(8) 0.0358(4) Uani 1 1 d . .
F7 F 0.38347(15) 0.01984(9) 0.08256(8) 0.0350(4) Uani 1 1 d . .
F8 F 0.60429(14) 0.07187(9) 0.10782(8) 0.0336(4) Uani 1 1 d . .
F9 F 0.96736(15) 0.18091(9) 0.06953(9) 0.0388(5) Uani 1 1 d . .
F10 F 1.12733(16) 0.24146(11) 0.01065(10) 0.0482(5) Uani 1 1 d . .
F11 F 1.14395(16) 0.38234(11) 0.00226(9) 0.0481(5) Uani 1 1 d . .
F12 F 0.99540(15) 0.46845(10) 0.05245(8) 0.0375(4) Uani 1 1 d . .
O1 O 0.70994(16) 0.36440(10) 0.24206(8) 0.0234(4) Uani 1 1 d . .
N1 N 0.6463(2) 0.48695(12) 0.26382(10) 0.0237(5) Uani 1 1 d . .
N2 N 0.4568(2) 0.46460(13) 0.28887(11) 0.0268(5) Uani 1 1 d . .
N3 N 0.6214(2) 0.39541(12) 0.33094(10) 0.0208(5) Uani 1 1 d . .
N4 N 0.7801(2) 0.36720(12) 0.40809(10) 0.0229(5) Uani 1 1 d . .
N5 N 0.8105(2) 0.43709(12) 0.32407(10) 0.0227(5) Uani 1 1 d . .
N6 N 0.8293(2) 0.54652(13) 0.27481(10) 0.0290(6) Uani 1 1 d . .
N7 N 0.59797(19) 0.41337(12) 0.14743(10) 0.0198(5) Uani 1 1 d . .
N8 N 0.4141(2) 0.35666(13) 0.14605(10) 0.0236(5) Uani 1 1 d . .
N9 N 0.59239(19) 0.29084(12) 0.16455(10) 0.0204(5) Uani 1 1 d . .
N10 N 0.73940(19) 0.22009(12) 0.13086(10) 0.0217(5) Uani 1 1 d . .
N11 N 0.76469(18) 0.34397(12) 0.14268(10) 0.0191(5) Uani 1 1 d . .
N12 N 0.75605(19) 0.46074(12) 0.10355(10) 0.0228(5) Uani 1 1 d . .
C1 C 0.7136(3) 0.54349(15) 0.25375(12) 0.0274(6) Uani 1 1 d . .
C2 C 0.6309(3) 0.59933(16) 0.23146(13) 0.0321(7) Uani 1 1 d . .
C3 C 0.6478(4) 0.66800(18) 0.21208(15) 0.0440(9) Uani 1 1 d . .
H3A H 0.7243 0.6853 0.2096 0.053 Uiso 1 1 calc R U
C4 C 0.5498(4) 0.7099(2) 0.19662(18) 0.0563(11) Uani 1 1 d . .
H4A H 0.5593 0.7568 0.1828 0.068 Uiso 1 1 calc R U
C5 C 0.4369(4) 0.6856(2) 0.20060(18) 0.0537(10) Uani 1 1 d . .
H5A H 0.3714 0.7159 0.1891 0.064 Uiso 1 1 calc R U
C6 C 0.4184(3) 0.61787(18) 0.22107(15) 0.0408(8) Uani 1 1 d . .
H6A H 0.3418 0.6017 0.2249 0.049 Uiso 1 1 calc R U
C7 C 0.5168(3) 0.57430(16) 0.23592(13) 0.0301(7) Uani 1 1 d . .
C8 C 0.5301(3) 0.50335(15) 0.26110(12) 0.0259(6) Uani 1 1 d . .
C9 C 0.5060(2) 0.41403(15) 0.32611(13) 0.0238(6) Uani 1 1 d . .
C10 C 0.4639(3) 0.37997(15) 0.37716(13) 0.0260(6) Uani 1 1 d . .
C11 C 0.3530(3) 0.37618(17) 0.39376(15) 0.0341(7) Uani 1 1 d . .
H11A H 0.2874 0.3995 0.3711 0.041 Uiso 1 1 calc R U
C12 C 0.3416(3) 0.33735(18) 0.44438(16) 0.0392(8) Uani 1 1 d . .
H12A H 0.2661 0.3321 0.4557 0.047 Uiso 1 1 calc R U
C13 C 0.4380(3) 0.30588(18) 0.47904(15) 0.0382(8) Uani 1 1 d . .
H13A H 0.4265 0.2786 0.5131 0.046 Uiso 1 1 calc R U
C14 C 0.5503(3) 0.31288(16) 0.46559(13) 0.0307(7) Uani 1 1 d . .
H14A H 0.6163 0.2935 0.4911 0.037 Uiso 1 1 calc R U
C15 C 0.5630(3) 0.34932(15) 0.41344(13) 0.0248(6) Uani 1 1 d . .
C16 C 0.6649(2) 0.36543(15) 0.38481(12) 0.0224(6) Uani 1 1 d . .
C17 C 0.8497(2) 0.40749(15) 0.37898(12) 0.0231(6) Uani 1 1 d . .
C18 C 0.9612(2) 0.44121(15) 0.40096(13) 0.0248(6) Uani 1 1 d . .
C19 C 1.0411(2) 0.43288(17) 0.45356(14) 0.0285(7) Uani 1 1 d . .
H19A H 1.0315 0.3965 0.4815 0.034 Uiso 1 1 calc R U
C20 C 1.1350(3) 0.47902(18) 0.46403(15) 0.0349(7) Uani 1 1 d . .
H20A H 1.1911 0.4737 0.4995 0.042 Uiso 1 1 calc R U
C21 C 1.1497(3) 0.53342(18) 0.42367(15) 0.0355(7) Uani 1 1 d . .
H21A H 1.2154 0.5642 0.4323 0.043 Uiso 1 1 calc R U
C22 C 1.0704(3) 0.54294(17) 0.37167(14) 0.0320(7) Uani 1 1 d . .
H22A H 1.0796 0.5804 0.3447 0.038 Uiso 1 1 calc R U
C23 C 0.9769(3) 0.49636(16) 0.35989(13) 0.0264(6) Uani 1 1 d . .
C24 C 0.8734(3) 0.49535(15) 0.31287(12) 0.0256(6) Uani 1 1 d . .
C25 C 0.6461(2) 0.46480(14) 0.11647(11) 0.0201(6) Uani 1 1 d . .
C26 C 0.5492(2) 0.51009(15) 0.09133(12) 0.0231(6) Uani 1 1 d . .
C27 C 0.5426(3) 0.56940(16) 0.05461(13) 0.0277(7) Uani 1 1 d . .
C28 C 0.4339(3) 0.59779(16) 0.03358(14) 0.0322(7) Uani 1 1 d . .
C29 C 0.3323(3) 0.56913(17) 0.04946(14) 0.0334(7) Uani 1 1 d . .
C30 C 0.3370(2) 0.50925(16) 0.08447(13) 0.0277(7) Uani 1 1 d . .
C31 C 0.4449(2) 0.47911(15) 0.10544(12) 0.0229(6) Uani 1 1 d . .
C32 C 0.4781(2) 0.41388(15) 0.13781(12) 0.0218(6) Uani 1 1 d . .
C33 C 0.4719(2) 0.29565(15) 0.15578(12) 0.0228(6) Uani 1 1 d . .
C34 C 0.4307(2) 0.22394(15) 0.14208(12) 0.0237(6) Uani 1 1 d . .
C35 C 0.3185(2) 0.19570(16) 0.12984(13) 0.0260(6) Uani 1 1 d . .
C36 C 0.3046(2) 0.12707(16) 0.11019(13) 0.0270(7) Uani 1 1 d . .
C37 C 0.4013(3) 0.08617(15) 0.10285(13) 0.0263(6) Uani 1 1 d . .
C38 C 0.5139(2) 0.11283(15) 0.11578(13) 0.0248(6) Uani 1 1 d . .
C39 C 0.5297(2) 0.18187(15) 0.13567(12) 0.0226(6) Uani 1 1 d . .
C40 C 0.6326(2) 0.22819(14) 0.14680(12) 0.0203(6) Uani 1 1 d . .
C41 C 0.8011(2) 0.27936(15) 0.12631(12) 0.0200(6) Uani 1 1 d . .
C42 C 0.8981(2) 0.29357(15) 0.09351(12) 0.0230(6) Uani 1 1 d . .
C43 C 0.9715(2) 0.25118(17) 0.06611(13) 0.0280(7) Uani 1 1 d . .
C44 C 1.0529(3) 0.28204(19) 0.03567(14) 0.0336(7) Uani 1 1 d . .
C45 C 1.0620(3) 0.35494(19) 0.03159(14) 0.0335(7) Uani 1 1 d . .
C46 C 0.9881(2) 0.39834(17) 0.05701(13) 0.0280(7) Uani 1 1 d . .
C47 C 0.9058(2) 0.36829(16) 0.08771(12) 0.0237(6) Uani 1 1 d . .
C48 C 0.8107(2) 0.39867(15) 0.11466(12) 0.0218(6) Uani 1 1 d . .
B1 B 0.6976(3) 0.41677(17) 0.28571(14) 0.0211(7) Uani 1 1 d . .
B2 B 0.6695(3) 0.35489(17) 0.18092(14) 0.0205(7) Uani 1 1 d . .
C1S C -0.0805(11) 0.1495(8) 0.3616(7) 0.249(7) Uani 1 1 d D U
H1SA H -0.1219 0.1048 0.3511 0.373 Uiso 1 1 calc R U
H1SB H -0.1376 0.1882 0.3593 0.373 Uiso 1 1 calc R U
H1SC H -0.0367 0.1464 0.4026 0.373 Uiso 1 1 calc R U
C2S C 0.004(2) 0.1634(6) 0.3180(11) 0.431(18) Uani 1 1 d D U
H2SA H -0.0171 0.1367 0.2799 0.518 Uiso 1 1 calc R U
H2SB H 0.0865 0.1532 0.3358 0.518 Uiso 1 1 calc R U
C3S C -0.0190(12) 0.2429(6) 0.3095(4) 0.213(5) Uani 1 1 d D U
H3SA H -0.1042 0.2512 0.2969 0.256 Uiso 1 1 calc R U
H3SB H 0.0057 0.2677 0.3482 0.256 Uiso 1 1 calc R U
C4S C 0.0479(9) 0.2723(6) 0.2626(6) 0.219(5) Uani 1 1 d D U
H4SA H 0.0090 0.2563 0.2224 0.263 Uiso 1 1 calc R U
H4SB H 0.1283 0.2522 0.2694 0.263 Uiso 1 1 calc R U
C5S C 0.0568(9) 0.3521(6) 0.2621(4) 0.187(4) Uani 1 1 d D U
H5SA H -0.0215 0.3721 0.2463 0.224 Uiso 1 1 calc R U
H5SB H 0.0795 0.3691 0.3039 0.224 Uiso 1 1 calc R U
C6S C 0.1445(8) 0.3791(7) 0.2246(5) 0.209(5) Uani 1 1 d D U
H6SA H 0.1283 0.3593 0.1834 0.250 Uiso 1 1 calc R U
H6SB H 0.2255 0.3659 0.2430 0.250 Uiso 1 1 calc R U
C7S C 0.1296(9) 0.4584(7) 0.2234(4) 0.187(4) Uani 1 1 d D U
H7SA H 0.1803 0.4792 0.1970 0.281 Uiso 1 1 calc R U
H7SB H 0.1515 0.4773 0.2642 0.281 Uiso 1 1 calc R U
H7SC H 0.0474 0.4702 0.2083 0.281 Uiso 1 1 calc R U

loop_
_atom_site_aniso_label
_atom_site_aniso_U_11
_atom_site_aniso_U_22
_atom_site_aniso_U_33
_atom_site_aniso_U_23
_atom_site_aniso_U_13
_atom_site_aniso_U_12
F1 0.0413(10) 0.0285(10) 0.0448(11) 0.0101(8) 0.0112(8) 0.0014(8)
F2 0.0572(12) 0.0297(10) 0.0468(11) 0.0109(9) -0.0043(9) 0.0132(9)
F3 0.0361(10) 0.0476(12) 0.0524(12) 0.0000(9) -0.0102(9) 0.0214(9)
F4 0.0206(9) 0.0486(12) 0.0549(12) -0.0016(9) 0.0036(8) 0.0061(8)
F5 0.0186(8) 0.0390(11) 0.0498(11) -0.0047(8) 0.0101(7) 0.0012(8)
F6 0.0256(9) 0.0365(10) 0.0451(11) -0.0005(8) 0.0046(8) -0.0092(8)
F7 0.0363(10) 0.0218(9) 0.0447(10) -0.0003(8) 0.0000(8) -0.0049(8)
F8 0.0284(9) 0.0240(9) 0.0494(11) -0.0012(8) 0.0092(8) 0.0034(7)
F9 0.0355(10) 0.0307(10) 0.0543(12) -0.0040(8) 0.0197(9) 0.0070(8)
F10 0.0374(10) 0.0551(13) 0.0597(13) -0.0079(10) 0.0309(10) 0.0081(10)
F11 0.0341(10) 0.0599(13) 0.0581(13) 0.0051(10) 0.0314(9) -0.0047(10)
F12 0.0300(9) 0.0353(11) 0.0500(11) 0.0132(8) 0.0149(8) -0.0025(8)
O1 0.0272(10) 0.0220(10) 0.0207(10) 0.0008(8) 0.0022(8) 0.0047(8)
N1 0.0307(13) 0.0197(12) 0.0212(12) 0.0010(9) 0.0058(10) 0.0027(10)
N2 0.0293(13) 0.0246(13) 0.0260(12) -0.0033(10) 0.0028(10) 0.0031(11)
N3 0.0245(12) 0.0176(12) 0.0208(11) -0.0006(9) 0.0053(9) -0.0009(10)
N4 0.0261(12) 0.0197(12) 0.0236(12) 0.0011(9) 0.0056(10) -0.0005(10)
N5 0.0256(12) 0.0216(13) 0.0213(12) 0.0011(9) 0.0053(9) -0.0022(10)
N6 0.0376(14) 0.0268(14) 0.0232(12) 0.0043(10) 0.0070(11) -0.0040(12)
N7 0.0173(11) 0.0217(12) 0.0206(11) 0.0001(9) 0.0039(9) 0.0016(10)
N8 0.0204(11) 0.0262(13) 0.0254(12) -0.0033(10) 0.0069(9) 0.0022(11)
N9 0.0175(11) 0.0223(12) 0.0224(11) -0.0005(9) 0.0063(9) 0.0010(10)
N10 0.0199(11) 0.0231(13) 0.0224(11) 0.0021(9) 0.0046(9) 0.0030(10)
N11 0.0162(11) 0.0208(12) 0.0204(11) 0.0023(9) 0.0029(9) 0.0021(9)
N12 0.0211(12) 0.0234(13) 0.0240(12) 0.0004(10) 0.0039(9) 0.0014(10)
C1 0.0407(17) 0.0207(15) 0.0208(14) 0.0005(11) 0.0046(12) -0.0014(13)
C2 0.051(2) 0.0243(16) 0.0195(14) 0.0016(12) 0.0020(13) 0.0036(15)
C3 0.067(2) 0.0244(18) 0.0373(19) 0.0102(14) -0.0009(17) -0.0008(17)
C4 0.083(3) 0.0263(19) 0.054(2) 0.0145(17) -0.005(2) 0.002(2)
C5 0.074(3) 0.032(2) 0.050(2) 0.0064(17) -0.0089(19) 0.019(2)
C6 0.054(2) 0.0326(19) 0.0324(17) 0.0008(14) -0.0047(15) 0.0145(17)
C7 0.0428(18) 0.0247(16) 0.0208(14) 0.0008(12) -0.0008(13) 0.0079(14)
C8 0.0311(16) 0.0244(15) 0.0214(14) -0.0040(12) 0.0026(12) 0.0043(13)
C9 0.0240(14) 0.0212(15) 0.0263(15) -0.0045(12) 0.0048(11) 0.0016(12)
C10 0.0320(16) 0.0187(15) 0.0290(15) -0.0050(12) 0.0098(12) -0.0036(13)
C11 0.0319(17) 0.0327(18) 0.0404(18) -0.0071(14) 0.0146(14) -0.0029(14)
C12 0.0373(18) 0.0380(19) 0.048(2) -0.0068(16) 0.0248(16) -0.0073(16)
C13 0.053(2) 0.0305(18) 0.0367(18) -0.0022(14) 0.0242(16) -0.0083(16)
C14 0.0432(18) 0.0233(16) 0.0272(15) -0.0006(12) 0.0102(13) -0.0071(14)
C15 0.0308(15) 0.0169(14) 0.0285(15) -0.0053(11) 0.0104(12) -0.0054(12)
C16 0.0285(15) 0.0168(14) 0.0226(14) -0.0014(11) 0.0061(11) -0.0003(12)
C17 0.0261(14) 0.0205(14) 0.0230(14) 0.0001(11) 0.0048(11) 0.0031(12)
C18 0.0222(14) 0.0246(15) 0.0287(15) -0.0032(12) 0.0072(12) 0.0020(12)
C19 0.0237(15) 0.0297(17) 0.0321(16) -0.0008(13) 0.0046(12) 0.0042(13)
C20 0.0227(15) 0.045(2) 0.0363(17) -0.0039(15) 0.0031(13) 0.0036(14)
C21 0.0202(15) 0.0403(19) 0.0465(19) -0.0074(15) 0.0067(13) -0.0057(14)
C22 0.0294(16) 0.0297(17) 0.0398(17) -0.0018(14) 0.0137(13) -0.0054(14)
C23 0.0254(15) 0.0272(16) 0.0284(15) -0.0017(12) 0.0094(12) -0.0011(13)
C24 0.0298(15) 0.0257(16) 0.0226(14) 0.0008(12) 0.0075(12) -0.0031(13)
C25 0.0215(14) 0.0202(14) 0.0184(13) 0.0007(11) 0.0030(10) 0.0018(12)
C26 0.0253(15) 0.0223(15) 0.0207(14) -0.0028(11) 0.0009(11) 0.0042(12)
C27 0.0324(16) 0.0249(16) 0.0255(15) -0.0024(12) 0.0039(12) 0.0030(13)
C28 0.0448(19) 0.0191(15) 0.0298(16) 0.0017(12) -0.0028(14) 0.0099(14)
C29 0.0317(17) 0.0315(18) 0.0331(17) -0.0055(14) -0.0065(13) 0.0157(14)
C30 0.0213(15) 0.0290(17) 0.0321(16) -0.0077(13) 0.0018(12) 0.0050(13)
C31 0.0233(14) 0.0235(15) 0.0215(14) -0.0056(11) 0.0019(11) 0.0043(12)
C32 0.0176(13) 0.0259(15) 0.0223(14) -0.0034(11) 0.0043(11) 0.0038(12)
C33 0.0191(14) 0.0280(16) 0.0231(14) -0.0005(11) 0.0093(11) 0.0001(12)
C34 0.0215(14) 0.0250(15) 0.0260(14) 0.0010(12) 0.0079(11) -0.0017(12)
C35 0.0212(14) 0.0291(17) 0.0289(15) 0.0023(12) 0.0076(12) -0.0003(13)
C36 0.0213(14) 0.0308(17) 0.0289(15) 0.0031(12) 0.0041(12) -0.0087(13)
C37 0.0319(16) 0.0207(15) 0.0257(15) 0.0035(11) 0.0031(12) -0.0034(13)
C38 0.0253(15) 0.0217(15) 0.0280(15) 0.0036(12) 0.0063(12) 0.0013(13)
C39 0.0202(14) 0.0231(15) 0.0250(14) 0.0020(11) 0.0051(11) 0.0006(12)
C40 0.0195(13) 0.0212(15) 0.0203(13) 0.0011(11) 0.0032(10) 0.0017(12)
C41 0.0182(13) 0.0224(15) 0.0193(13) 0.0029(11) 0.0025(10) 0.0037(12)
C42 0.0161(13) 0.0281(16) 0.0250(14) 0.0024(12) 0.0037(11) 0.0032(12)
C43 0.0223(14) 0.0304(17) 0.0318(16) -0.0005(13) 0.0051(12) 0.0031(13)
C44 0.0217(15) 0.047(2) 0.0355(17) -0.0038(15) 0.0142(13) 0.0079(15)
C45 0.0196(14) 0.050(2) 0.0330(16) 0.0063(15) 0.0107(12) -0.0011(14)
C46 0.0214(14) 0.0331(18) 0.0300(16) 0.0084(13) 0.0058(12) 0.0011(13)
C47 0.0172(13) 0.0308(16) 0.0228(14) 0.0036(12) 0.0024(11) 0.0018(12)
C48 0.0159(13) 0.0256(15) 0.0237(14) 0.0020(11) 0.0022(11) -0.0010(12)
B1 0.0254(16) 0.0177(16) 0.0207(15) 0.0003(12) 0.0049(12) 0.0006(13)
B2 0.0176(15) 0.0229(17) 0.0216(15) 0.0019(12) 0.0052(12) 0.0020(13)
C1S 0.167(10) 0.283(15) 0.299(18) -0.041(12) 0.045(10) -0.093(11)
C2S 0.52(4) 0.243(14) 0.63(4) -0.030(19) 0.39(3) 0.06(2)
C3S 0.300(14) 0.234(9) 0.110(7) 0.013(7) 0.045(7) 0.189(9)
C4S 0.134(8) 0.260(10) 0.253(14) -0.041(10) 0.001(8) 0.088(8)
C5S 0.177(9) 0.261(9) 0.130(7) -0.056(8) 0.050(6) 0.085(9)
C6S 0.089(5) 0.374(13) 0.158(9) -0.092(10) 0.007(5) 0.035(9)
C7S 0.128(7) 0.356(12) 0.088(5) -0.055(8) 0.052(5) -0.025(10)

loop_
_atom_type_symbol
_atom_type_description
_atom_type_scat_dispersion_real
_atom_type_scat_dispersion_imag
_atom_type_scat_source
C C 0.0181 0.0091 'International Tables Vol C Tables 4.2.6.8 and 6.1.1.4'
H H 0.0000 0.0000 'International Tables Vol C Tables 4.2.6.8 and 6.1.1.4'
N N 0.0311 0.0180 'International Tables Vol C Tables 4.2.6.8 and 6.1.1.4'
O O 0.0492 0.0322 'International Tables Vol C Tables 4.2.6.8 and 6.1.1.4'
B B 0.0090 0.0039 'International Tables Vol C Tables 4.2.6.8 and 6.1.1.4'
F F 0.0727 0.0534 'International Tables Vol C Tables 4.2.6.8 and 6.1.1.4'

loop_
_geom_angle_atom_site_label_1
_geom_angle_atom_site_label_2
_geom_angle_atom_site_label_3
_geom_angle
B2 O1 B1 136.1(2)
C1 N1 C8 113.2(2)
C1 N1 B1 122.9(2)
C8 N1 B1 123.1(2)
C9 N2 C8 116.5(2)
C16 N3 C9 113.3(2)
C16 N3 B1 123.0(2)
C9 N3 B1 123.0(2)
C16 N4 C17 116.7(2)
C24 N5 C17 112.9(2)
C24 N5 B1 122.7(2)
C17 N5 B1 123.4(2)
C24 N6 C1 116.7(3)
C32 N7 C25 113.4(2)
C32 N7 B2 122.9(2)
C25 N7 B2 123.0(2)
C33 N8 C32 116.8(2)
C40 N9 C33 113.6(2)
C40 N9 B2 123.8(2)
C33 N9 B2 121.5(2)
C41 N10 C40 116.4(2)
C41 N11 C48 113.4(2)
C41 N11 B2 124.0(2)
C48 N11 B2 122.1(2)
C48 N12 C25 116.2(2)
N6 C1 N1 122.3(3)
N6 C1 C2 130.4(3)
N1 C1 C2 105.6(3)
C3 C2 C7 120.7(3)
C3 C2 C1 131.9(3)
C7 C2 C1 107.3(3)
C4 C3 C2 117.8(4)
C4 C3 H3A 121.1
C2 C3 H3A 121.1
C3 C4 C5 121.9(3)
C3 C4 H4A 119.1
C5 C4 H4A 119.1
C6 C5 C4 121.3(4)
C6 C5 H5A 119.4
C4 C5 H5A 119.4
C5 C6 C7 117.4(4)
C5 C6 H6A 121.3
C7 C6 H6A 121.3
C6 C7 C2 120.9(3)
C6 C7 C8 131.8(3)
C2 C7 C8 107.2(3)
N2 C8 N1 122.6(3)
N2 C8 C7 130.5(3)
N1 C8 C7 105.5(3)
N2 C9 N3 123.1(3)
N2 C9 C10 130.2(3)
N3 C9 C10 105.3(2)
C11 C10 C15 121.0(3)
C11 C10 C9 131.8(3)
C15 C10 C9 107.1(2)
C12 C11 C10 117.5(3)
C12 C11 H11A 121.2
C10 C11 H11A 121.2
C11 C12 C13 121.4(3)
C11 C12 H12A 119.3
C13 C12 H12A 119.3
C14 C13 C12 122.0(3)
C14 C13 H13A 119.0
C12 C13 H13A 119.0
C13 C14 C15 117.5(3)
C13 C14 H14A 121.3
C15 C14 H14A 121.3
C14 C15 C10 120.4(3)
C14 C15 C16 132.7(3)
C10 C15 C16 106.9(2)
N4 C16 N3 122.5(2)
N4 C16 C15 130.2(3)
N3 C16 C15 105.8(2)
N4 C17 N5 122.3(2)
N4 C17 C18 130.2(3)
N5 C17 C18 106.1(2)
C19 C18 C23 120.1(3)
C19 C18 C17 132.3(3)
C23 C18 C17 107.3(2)
C20 C19 C18 118.0(3)
C20 C19 H19A 121.0
C18 C19 H19A 121.0
C19 C20 C21 121.7(3)
C19 C20 H20A 119.1
C21 C20 H20A 119.1
C22 C21 C20 121.0(3)
C22 C21 H21A 119.5
C20 C21 H21A 119.5
C21 C22 C23 118.1(3)
C21 C22 H22A 121.0
C23 C22 H22A 121.0
C22 C23 C18 121.1(3)
C22 C23 C24 131.8(3)
C18 C23 C24 106.7(2)
N6 C24 N5 122.9(3)
N6 C24 C23 129.5(3)
N5 C24 C23 105.8(2)
N12 C25 N7 122.8(2)
N12 C25 C26 130.0(2)
N7 C25 C26 105.7(2)
C27 C26 C31 119.9(3)
C27 C26 C25 132.6(3)
C31 C26 C25 107.2(2)
F1 C27 C28 119.3(3)
F1 C27 C26 121.9(3)
C28 C27 C26 118.8(3)
F2 C28 C27 120.3(3)
F2 C28 C29 118.5(3)
C27 C28 C29 121.2(3)
F3 C29 C30 120.4(3)
F3 C29 C28 118.9(3)
C30 C29 C28 120.7(3)
F4 C30 C29 119.5(3)
F4 C30 C31 121.4(3)
C29 C30 C31 119.1(3)
C30 C31 C26 120.1(3)
C30 C31 C32 132.3(3)
C26 C31 C32 107.3(2)
N8 C32 N7 122.6(2)
N8 C32 C31 130.5(2)
N7 C32 C31 105.4(2)
N8 C33 N9 123.2(3)
N8 C33 C34 129.4(2)
N9 C33 C34 104.9(2)
C35 C34 C39 120.3(3)
C35 C34 C33 131.7(3)
C39 C34 C33 107.7(2)
F5 C35 C36 119.6(3)
F5 C35 C34 121.3(3)
C36 C35 C34 119.1(3)
F6 C36 C35 120.5(3)
F6 C36 C37 118.9(3)
C35 C36 C37 120.7(3)
F7 C37 C38 120.2(3)
F7 C37 C36 118.6(3)
C38 C37 C36 121.2(3)
F8 C38 C37 119.2(3)
F8 C38 C39 121.8(3)
C37 C38 C39 119.0(3)
C38 C39 C34 119.8(3)
C38 C39 C40 133.0(3)
C34 C39 C40 106.9(2)
N10 C40 N9 123.3(2)
N10 C40 C39 129.6(2)
N9 C40 C39 105.5(2)
N10 C41 N11 122.7(2)
N10 C41 C42 130.6(3)
N11 C41 C42 105.4(2)
C43 C42 C47 118.9(3)
C43 C42 C41 133.9(3)
C47 C42 C41 107.1(2)
F9 C43 C44 119.0(3)
F9 C43 C42 121.5(3)
C44 C43 C42 119.4(3)
F10 C44 C43 119.9(3)
F10 C44 C45 118.7(3)
C43 C44 C45 121.3(3)
F11 C45 C46 120.5(3)
F11 C45 C44 119.0(3)
C46 C45 C44 120.5(3)
F12 C46 C45 120.7(3)
F12 C46 C47 120.3(3)
C45 C46 C47 119.0(3)
C46 C47 C42 120.8(3)
C46 C47 C48 132.1(3)
C42 C47 C48 107.0(2)
N12 C48 N11 123.2(2)
N12 C48 C47 129.3(3)
N11 C48 C47 105.6(2)
O1 B1 N5 114.0(2)
O1 B1 N3 114.6(2)
N5 B1 N3 103.1(2)
O1 B1 N1 117.8(2)
N5 B1 N1 102.9(2)
N3 B1 N1 102.6(2)
O1 B2 N7 118.0(2)
O1 B2 N9 115.8(2)
N7 B2 N9 102.3(2)
O1 B2 N11 114.9(2)
N7 B2 N11 101.8(2)
N9 B2 N11 101.7(2)
C2S C1S H1SA 109.5
C2S C1S H1SB 109.5
H1SA C1S H1SB 109.5
C2S C1S H1SC 109.5
H1SA C1S H1SC 109.5
H1SB C1S H1SC 109.5
C1S C2S C3S 97.8(10)
C1S C2S H2SA 112.2
C3S C2S H2SA 112.2
C1S C2S H2SB 112.2
C3S C2S H2SB 112.2
H2SA C2S H2SB 109.8
C4S C3S C2S 110.5(8)
C4S C3S H3SA 109.5
C2S C3S H3SA 109.5
C4S C3S H3SB 109.5
C2S C3S H3SB 109.5
H3SA C3S H3SB 108.1
C3S C4S C5S 114.5(10)
C3S C4S H4SA 108.6
C5S C4S H4SA 108.6
C3S C4S H4SB 108.6
C5S C4S H4SB 108.6
H4SA C4S H4SB 107.6
C6S C5S C4S 113.3(8)
C6S C5S H5SA 108.9
C4S C5S H5SA 108.9
C6S C5S H5SB 108.9
C4S C5S H5SB 108.9
H5SA C5S H5SB 107.7
C5S C6S C7S 105.2(8)
C5S C6S H6SA 110.7
C7S C6S H6SA 110.7
C5S C6S H6SB 110.7
C7S C6S H6SB 110.7
H6SA C6S H6SB 108.8
C6S C7S H7SA 109.5
C6S C7S H7SB 109.5
H7SA C7S H7SB 109.5
C6S C7S H7SC 109.5
H7SA C7S H7SC 109.5
H7SB C7S H7SC 109.5

loop_
_geom_bond_atom_site_label_1
_geom_bond_atom_site_label_2
_geom_bond_distance
F1 C27 1.334(4)
F2 C28 1.346(4)
F3 C29 1.335(3)
F4 C30 1.338(4)
F5 C35 1.336(3)
F6 C36 1.334(3)
F7 C37 1.339(3)
F8 C38 1.332(3)
F9 C43 1.332(4)
F10 C44 1.340(3)
F11 C45 1.339(3)
F12 C46 1.333(4)
O1 B2 1.393(4)
O1 B1 1.418(4)
N1 C1 1.360(4)
N1 C8 1.366(4)
N1 B1 1.503(4)
N2 C9 1.337(4)
N2 C8 1.345(4)
N3 C16 1.360(4)
N3 C9 1.362(4)
N3 B1 1.502(4)
N4 C16 1.348(4)
N4 C17 1.349(4)
N5 C24 1.364(4)
N5 C17 1.367(4)
N5 B1 1.492(4)
N6 C24 1.338(4)
N6 C1 1.343(4)
N7 C32 1.363(3)
N7 C25 1.364(4)
N7 B2 1.507(4)
N8 C33 1.332(4)
N8 C32 1.339(4)
N9 C40 1.355(4)
N9 C33 1.373(3)
N9 B2 1.512(4)
N10 C41 1.339(4)
N10 C40 1.344(3)
N11 C41 1.361(4)
N11 C48 1.362(4)
N11 B2 1.512(4)
N12 C48 1.336(4)
N12 C25 1.347(3)
C1 C2 1.456(4)
C2 C3 1.393(5)
C2 C7 1.415(5)
C3 C4 1.378(6)
C3 H3A 0.9500
C4 C5 1.396(6)
C4 H4A 0.9500
C5 C6 1.388(5)
C5 H5A 0.9500
C6 C7 1.398(5)
C6 H6A 0.9500
C7 C8 1.455(4)
C9 C10 1.465(4)
C10 C11 1.390(4)
C10 C15 1.417(4)
C11 C12 1.379(5)
C11 H11A 0.9500
C12 C13 1.386(5)
C12 H12A 0.9500
C13 C14 1.381(5)
C13 H13A 0.9500
C14 C15 1.389(4)
C14 H14A 0.9500
C15 C16 1.458(4)
C17 C18 1.448(4)
C18 C19 1.388(4)
C18 C23 1.424(4)
C19 C20 1.380(5)
C19 H19A 0.9500
C20 C21 1.400(5)
C20 H20A 0.9500
C21 C22 1.377(5)
C21 H21A 0.9500
C22 C23 1.384(4)
C22 H22A 0.9500
C23 C24 1.463(4)
C25 C26 1.448(4)
C26 C27 1.388(4)
C26 C31 1.418(4)
C27 C28 1.375(4)
C28 C29 1.388(5)
C29 C30 1.375(5)
C30 C31 1.380(4)
C31 C32 1.452(4)
C33 C34 1.453(4)
C34 C35 1.385(4)
C34 C39 1.416(4)
C35 C36 1.372(4)
C36 C37 1.388(4)
C37 C38 1.378(4)
C38 C39 1.382(4)
C39 C40 1.463(4)
C41 C42 1.459(4)
C42 C43 1.380(4)
C42 C47 1.423(4)
C43 C44 1.376(4)
C44 C45 1.386(5)
C45 C46 1.372(4)
C46 C47 1.381(4)
C47 C48 1.453(4)
C1S C2S 1.511(5)
C1S H1SA 0.9800
C1S H1SB 0.9800
C1S H1SC 0.9800
C2S C3S 1.532(5)
C2S H2SA 0.9900
C2S H2SB 0.9900
C3S C4S 1.509(5)
C3S H3SA 0.9900
C3S H3SB 0.9900
C4S C5S 1.513(5)
C4S H4SA 0.9900
C4S H4SB 0.9900
C5S C6S 1.504(5)
C5S H5SA 0.9900
C5S H5SB 0.9900
C6S C7S 1.509(5)
C6S H6SA 0.9900
C6S H6SB 0.9900
C7S H7SA 0.9800
C7S H7SB 0.9800
C7S H7SC 0.9800

loop_
_geom_torsion_atom_site_label_1
_geom_torsion_atom_site_label_2
_geom_torsion_atom_site_label_3
_geom_torsion_atom_site_label_4
_geom_torsion
C24 N6 C1 N1 -8.4(4)
C24 N6 C1 C2 154.6(3)
C8 N1 C1 N6 155.4(3)
B1 N1 C1 N6 -15.1(4)
C8 N1 C1 C2 -11.2(3)
B1 N1 C1 C2 178.3(2)
N6 C1 C2 C3 17.0(5)
N1 C1 C2 C3 -177.9(3)
N6 C1 C2 C7 -158.8(3)
N1 C1 C2 C7 6.3(3)
C7 C2 C3 C4 -1.0(5)
C1 C2 C3 C4 -176.3(3)
C2 C3 C4 C5 0.7(6)
C3 C4 C5 C6 0.7(6)
C4 C5 C6 C7 -1.8(5)
C5 C6 C7 C2 1.5(5)
C5 C6 C7 C8 176.4(3)
C3 C2 C7 C6 -0.1(5)
C1 C2 C7 C6 176.2(3)
C3 C2 C7 C8 -176.1(3)
C1 C2 C7 C8 0.2(3)
C9 N2 C8 N1 8.5(4)
C9 N2 C8 C7 -156.0(3)
C1 N1 C8 N2 -156.4(3)
B1 N1 C8 N2 14.0(4)
C1 N1 C8 C7 11.4(3)
B1 N1 C8 C7 -178.2(2)
C6 C7 C8 N2 -15.6(5)
C2 C7 C8 N2 159.8(3)
C6 C7 C8 N1 177.9(3)
C2 C7 C8 N1 -6.6(3)
C8 N2 C9 N3 -8.1(4)
C8 N2 C9 C10 156.5(3)
C16 N3 C9 N2 155.6(3)
B1 N3 C9 N2 -14.8(4)
C16 N3 C9 C10 -12.2(3)
B1 N3 C9 C10 177.4(2)
N2 C9 C10 C11 17.8(5)
N3 C9 C10 C11 -175.5(3)
N2 C9 C10 C15 -160.0(3)
N3 C9 C10 C15 6.6(3)
C15 C10 C11 C12 -4.5(4)
C9 C10 C11 C12 177.9(3)
C10 C11 C12 C13 2.8(5)
C11 C12 C13 C14 1.4(5)
C12 C13 C14 C15 -3.9(5)
C13 C14 C15 C10 2.2(4)
C13 C14 C15 C16 -178.4(3)
C11 C10 C15 C14 2.0(4)
C9 C10 C15 C14 -179.9(3)
C11 C10 C15 C16 -177.5(3)
C9 C10 C15 C16 0.6(3)
C17 N4 C16 N3 7.7(4)
C17 N4 C16 C15 -156.3(3)
C9 N3 C16 N4 -154.7(3)
B1 N3 C16 N4 15.8(4)
C9 N3 C16 C15 12.7(3)
B1 N3 C16 C15 -176.9(2)
C14 C15 C16 N4 -21.1(5)
C10 C15 C16 N4 158.3(3)
C14 C15 C16 N3 172.9(3)
C10 C15 C16 N3 -7.6(3)
C16 N4 C17 N5 -9.2(4)
C16 N4 C17 C18 155.0(3)
C24 N5 C17 N4 156.2(3)
B1 N5 C17 N4 -12.7(4)
C24 N5 C17 C18 -11.4(3)
B1 N5 C17 C18 179.8(2)
N4 C17 C18 C19 13.9(5)
N5 C17 C18 C19 -179.9(3)
N4 C17 C18 C23 -159.6(3)
N5 C17 C18 C23 6.5(3)
C23 C18 C19 C20 -0.4(4)
C17 C18 C19 C20 -173.3(3)
C18 C19 C20 C21 0.8(5)
C19 C20 C21 C22 0.0(5)
C20 C21 C22 C23 -1.2(5)
C21 C22 C23 C18 1.6(4)
C21 C22 C23 C24 173.5(3)
C19 C18 C23 C22 -0.8(4)
C17 C18 C23 C22 173.7(3)
C19 C18 C23 C24 -174.5(3)
C17 C18 C23 C24 0.0(3)
C1 N6 C24 N5 9.1(4)
C1 N6 C24 C23 -153.9(3)
C17 N5 C24 N6 -155.1(3)
B1 N5 C24 N6 13.8(4)
C17 N5 C24 C23 11.3(3)
B1 N5 C24 C23 -179.7(2)
C22 C23 C24 N6 -14.1(5)
C18 C23 C24 N6 158.7(3)
C22 C23 C24 N5 -179.3(3)
C18 C23 C24 N5 -6.5(3)
C48 N12 C25 N7 9.7(4)
C48 N12 C25 C26 -154.3(3)
C32 N7 C25 N12 -158.0(2)
B2 N7 C25 N12 12.9(4)
C32 N7 C25 C26 9.3(3)
B2 N7 C25 C26 -179.8(2)
N12 C25 C26 C27 -11.9(5)
N7 C25 C26 C27 -178.0(3)
N12 C25 C26 C31 161.7(3)
N7 C25 C26 C31 -4.4(3)
C31 C26 C27 F1 -177.9(2)
C25 C26 C27 F1 -5.0(5)
C31 C26 C27 C28 1.3(4)
C25 C26 C27 C28 174.2(3)
F1 C27 C28 F2 1.7(4)
C26 C27 C28 F2 -177.5(3)
F1 C27 C28 C29 -179.4(3)
C26 C27 C28 C29 1.4(4)
F2 C28 C29 F3 -4.3(4)
C27 C28 C29 F3 176.8(3)
F2 C28 C29 C30 175.8(3)
C27 C28 C29 C30 -3.2(5)
F3 C29 C30 F4 1.2(4)
C28 C29 C30 F4 -178.8(3)
F3 C29 C30 C31 -177.8(3)
C28 C29 C30 C31 2.1(4)
F4 C30 C31 C26 -178.5(2)
C29 C30 C31 C26 0.5(4)
F4 C30 C31 C32 7.6(5)
C29 C30 C31 C32 -173.4(3)
C27 C26 C31 C30 -2.3(4)
C25 C26 C31 C30 -176.8(2)
C27 C26 C31 C32 173.1(2)
C25 C26 C31 C32 -1.5(3)
C33 N8 C32 N7 -9.5(4)
C33 N8 C32 C31 153.9(3)
C25 N7 C32 N8 156.7(2)
B2 N7 C32 N8 -14.1(4)
C25 N7 C32 C31 -10.2(3)
B2 N7 C32 C31 178.9(2)
C30 C31 C32 N8 15.8(5)
C26 C31 C32 N8 -158.7(3)
C30 C31 C32 N7 -178.6(3)
C26 C31 C32 N7 6.8(3)
C32 N8 C33 N9 7.8(4)
C32 N8 C33 C34 -151.7(3)
C40 N9 C33 N8 -151.6(3)
B2 N9 C33 N8 17.2(4)
C40 N9 C33 C34 12.1(3)
B2 N9 C33 C34 -179.0(2)
N8 C33 C34 C35 -18.5(5)
N9 C33 C34 C35 179.1(3)
N8 C33 C34 C39 154.7(3)
N9 C33 C34 C39 -7.6(3)
C39 C34 C35 F5 177.7(3)
C33 C34 C35 F5 -9.8(5)
C39 C34 C35 C36 -1.4(4)
C33 C34 C35 C36 171.1(3)
F5 C35 C36 F6 1.9(4)
C34 C35 C36 F6 -179.0(3)
F5 C35 C36 C37 -178.9(3)
C34 C35 C36 C37 0.3(4)
F6 C36 C37 F7 0.4(4)
C35 C36 C37 F7 -178.8(3)
F6 C36 C37 C38 -179.9(3)
C35 C36 C37 C38 0.9(4)
F7 C37 C38 F8 0.0(4)
C36 C37 C38 F8 -179.7(3)
F7 C37 C38 C39 178.9(2)
C36 C37 C38 C39 -0.8(4)
F8 C38 C39 C34 178.5(2)
C37 C38 C39 C34 -0.4(4)
F8 C38 C39 C40 6.6(5)
C37 C38 C39 C40 -172.3(3)
C35 C34 C39 C38 1.5(4)
C33 C34 C39 C38 -172.7(2)
C35 C34 C39 C40 175.3(3)
C33 C34 C39 C40 1.1(3)
C41 N10 C40 N9 -7.7(4)
C41 N10 C40 C39 155.8(3)
C33 N9 C40 N10 155.4(2)
B2 N9 C40 N10 -13.1(4)
C33 N9 C40 C39 -11.5(3)
B2 N9 C40 C39 180.0(2)
C38 C39 C40 N10 12.8(5)
C34 C39 C40 N10 -159.9(3)
C38 C39 C40 N9 178.5(3)
C34 C39 C40 N9 5.9(3)
C40 N10 C41 N11 6.6(4)
C40 N10 C41 C42 -158.4(3)
C48 N11 C41 N10 -156.2(2)
B2 N11 C41 N10 15.3(4)
C48 N11 C41 C42 12.1(3)
B2 N11 C41 C42 -176.4(2)
N10 C41 C42 C43 -13.6(5)
N11 C41 C42 C43 179.5(3)
N10 C41 C42 C47 161.6(3)
N11 C41 C42 C47 -5.4(3)
C47 C42 C43 F9 -179.3(3)
C41 C42 C43 F9 -4.7(5)
C47 C42 C43 C44 2.2(4)
C41 C42 C43 C44 176.8(3)
F9 C43 C44 F10 -0.8(5)
C42 C43 C44 F10 177.7(3)
F9 C43 C44 C45 -179.0(3)
C42 C43 C44 C45 -0.5(5)
F10 C44 C45 F11 0.7(5)
C43 C44 C45 F11 178.9(3)
F10 C44 C45 C46 -179.5(3)
C43 C44 C45 C46 -1.3(5)
F11 C45 C46 F12 0.8(5)
C44 C45 C46 F12 -179.0(3)
F11 C45 C46 C47 -179.0(3)
C44 C45 C46 C47 1.2(5)
F12 C46 C47 C42 -179.2(2)
C45 C46 C47 C42 0.6(4)
F12 C46 C47 C48 6.1(5)
C45 C46 C47 C48 -174.1(3)
C43 C42 C47 C46 -2.3(4)
C41 C42 C47 C46 -178.2(3)
C43 C42 C47 C48 173.6(3)
C41 C42 C47 C48 -2.4(3)
C25 N12 C48 N11 -6.2(4)
C25 N12 C48 C47 155.4(3)
C41 N11 C48 N12 151.7(3)
B2 N11 C48 N12 -20.0(4)
C41 N11 C48 C47 -13.6(3)
B2 N11 C48 C47 174.7(2)
C46 C47 C48 N12 20.4(5)
C42 C47 C48 N12 -154.8(3)
C46 C47 C48 N11 -175.5(3)
C42 C47 C48 N11 9.3(3)
B2 O1 B1 N5 -133.5(3)
B2 O1 B1 N3 108.1(3)
B2 O1 B1 N1 -12.7(5)
C24 N5 B1 O1 97.6(3)
C17 N5 B1 O1 -94.6(3)
C24 N5 B1 N3 -137.6(3)
C17 N5 B1 N3 30.2(3)
C24 N5 B1 N1 -31.2(3)
C17 N5 B1 N1 136.6(3)
C16 N3 B1 O1 92.8(3)
C9 N3 B1 O1 -97.7(3)
C16 N3 B1 N5 -31.7(3)
C9 N3 B1 N5 137.8(2)
C16 N3 B1 N1 -138.3(3)
C9 N3 B1 N1 31.1(3)
C1 N1 B1 O1 -94.4(3)
C8 N1 B1 O1 96.0(3)
C1 N1 B1 N5 31.9(3)
C8 N1 B1 N5 -137.6(2)
C1 N1 B1 N3 138.8(2)
C8 N1 B1 N3 -30.8(3)
B1 O1 B2 N7 3.5(5)
B1 O1 B2 N9 -118.2(3)
B1 O1 B2 N11 123.6(3)
C32 N7 B2 O1 -95.6(3)
C25 N7 B2 O1 94.5(3)
C32 N7 B2 N9 32.8(3)
C25 N7 B2 N9 -137.2(2)
C32 N7 B2 N11 137.7(2)
C25 N7 B2 N11 -32.2(3)
C40 N9 B2 O1 -96.6(3)
C33 N9 B2 O1 95.8(3)
C40 N9 B2 N7 133.7(2)
C33 N9 B2 N7 -34.0(3)
C40 N9 B2 N11 28.7(3)
C33 N9 B2 N11 -138.9(2)
C41 N11 B2 O1 96.0(3)
C48 N11 B2 O1 -93.2(3)
C41 N11 B2 N7 -135.2(2)
C48 N11 B2 N7 35.6(3)
C41 N11 B2 N9 -29.9(3)
C48 N11 B2 N9 140.9(2)
C1S C2S C3S C4S -175.2(14)
C2S C3S C4S C5S -165.0(15)
C3S C4S C5S C6S 167.6(10)
C4S C5S C6S C7S 173.1(10)
